data_4068830
loop_
_publ_author_name
'Beer, Stephan'
'Brandhorst, Kai'
'Hrib, Cristian G.'
'Wu, Xian'
'Haberlag, Birte'
'Grunenberg, J\"org'
'Jones, Peter G.'
'Tamm, Matthias'

_publ_section_title
;
 Experimental and Theoretical Investigations of Catalytic Alkyne
 Cross-Metathesis with Imidazolin-2-iminato Tungsten Alkylidyne Complexes
;
_journal_issue 5
_journal_name_full Organometallics
_journal_page_first 1534
_journal_paper_doi 10.1021/om801119t
_journal_volume 28
_journal_year 2009
_chemical_formula_sum 'C51 H65 F36 N6 O4 W2'
_chemical_formula_weight 1877.79
_chemical_name_systematic
;
 ?
;
_space_group_IT_number 2
_symmetry_cell_setting triclinic
_symmetry_space_group_name_Hall '-P 1'
_symmetry_space_group_name_H-M 'P -1'
_atom_sites_solution_hydrogens geom
_atom_sites_solution_primary direct
_atom_sites_solution_secondary difmap
_audit_creation_method SHELXL-97
_cell_angle_alpha 88.164(4)
_cell_angle_beta 83.019(4)
_cell_angle_gamma 76.006(4)
_cell_formula_units_Z 2
_cell_length_a 10.0957(12)
_cell_length_b 16.683(2)
_cell_length_c 21.052(3)
_cell_measurement_reflns_used 8485
_cell_measurement_temperature 133(2)
_cell_measurement_theta_max 28
_cell_measurement_theta_min 2
_cell_volume 3415.0(8)
_computing_cell_refinement 'Bruker SAINT'
_computing_data_collection 'Bruker SMART'
_computing_data_reduction 'Bruker SAINT'
_computing_molecular_graphics 'Siemens XP'
_computing_publication_material SHELXL-97
_computing_structure_refinement 'SHELXL-97 (Sheldrick, 1997)'
_computing_structure_solution 'SHELXS-97 (Sheldrick, 1990)'
_diffrn_ambient_temperature 133(2)
_diffrn_detector_area_resol_mean 8.192
_diffrn_measured_fraction_theta_full 0.995
_diffrn_measured_fraction_theta_max 0.995
_diffrn_measurement_device_type 'Bruker SMART 1000 CCD'
_diffrn_measurement_method '\w- and \f-scans'
_diffrn_radiation_monochromator graphite
_diffrn_radiation_source 'fine-focus sealed tube'
_diffrn_radiation_type MoK\a
_diffrn_radiation_wavelength 0.71073
_diffrn_reflns_av_R_equivalents 0.0567
_diffrn_reflns_av_sigmaI/netI 0.0623
_diffrn_reflns_limit_h_max 13
_diffrn_reflns_limit_h_min -13
_diffrn_reflns_limit_k_max 22
_diffrn_reflns_limit_k_min -22
_diffrn_reflns_limit_l_max 28
_diffrn_reflns_limit_l_min -28
_diffrn_reflns_number 64823
_diffrn_reflns_theta_full 28.00
_diffrn_reflns_theta_max 28.28
_diffrn_reflns_theta_min 0.97
_diffrn_standards_decay_% 0
_exptl_absorpt_coefficient_mu 3.510
_exptl_absorpt_correction_T_max 0.6988
_exptl_absorpt_correction_T_min 0.4293
_exptl_absorpt_correction_type multi-scan
_exptl_absorpt_process_details SADABS
_exptl_crystal_colour orange
_exptl_crystal_density_diffrn 1.826
_exptl_crystal_density_method 'not measured'
_exptl_crystal_description prism
_exptl_crystal_F_000 1834
_exptl_crystal_size_max 0.29
_exptl_crystal_size_mid 0.15
_exptl_crystal_size_min 0.11
_refine_diff_density_max 2.832
_refine_diff_density_min -0.973
_refine_diff_density_rms 0.164
_refine_ls_extinction_method none
_refine_ls_goodness_of_fit_ref 1.041
_refine_ls_hydrogen_treatment 'rigid methyls, others riding'
_refine_ls_matrix_type full
_refine_ls_number_parameters 910
_refine_ls_number_reflns 16881
_refine_ls_number_restraints 2149
_refine_ls_restrained_S_all 1.076
_refine_ls_R_factor_all 0.0764
_refine_ls_R_factor_gt 0.0415
_refine_ls_shift/su_max 0.003
_refine_ls_shift/su_mean 0.000
_refine_ls_structure_factor_coef Fsqd
_refine_ls_weighting_details 'calc w=1/[\s^2^(Fo^2^)+(0.0460P)^2^+9.4733P] where P=(Fo^2^+2Fc^2^)/3'
_refine_ls_weighting_scheme calc
_refine_ls_wR_factor_gt 0.0915
_refine_ls_wR_factor_ref 0.1069
_reflns_number_gt 11742
_reflns_number_total 16881
_reflns_threshold_expression >2sigma(I)
_cod_data_source_file om801119t_si_010.cif
_cod_data_source_block 10
_cod_original_cell_volume 3414.9(7)
_cod_database_code 4068830

loop_
_symmetry_equiv_pos_as_xyz
'x, y, z'
'-x, -y, -z'

loop_
_atom_site_label
_atom_site_type_symbol
_atom_site_fract_x
_atom_site_fract_y
_atom_site_fract_z
_atom_site_U_iso_or_equiv
_atom_site_adp_type
_atom_site_occupancy
_atom_site_symmetry_multiplicity
_atom_site_calc_flag
_atom_site_refinement_flags
_atom_site_disorder_assembly
_atom_site_disorder_group
W1 W 0.42887(2) 0.232759(13) 0.817896(10) 0.02139(7) Uani 1 1 d . . .
W2 W 0.48957(2) 0.678273(13) 0.692923(10) 0.01917(6) Uani 1 1 d . . .
N1 N 0.6087(5) 0.1688(3) 0.8081(2) 0.0271(11) Uani 1 1 d U . .
N2 N 0.7700(5) 0.0520(3) 0.8462(2) 0.0300(11) Uani 1 1 d U . .
N3 N 0.7827(5) 0.0706(3) 0.7418(2) 0.0301(11) Uani 1 1 d U . .
N4 N 0.3955(5) 0.3228(3) 0.7547(2) 0.0263(10) Uani 1 1 d U . .
N5 N 0.6246(6) 0.4463(3) 0.8107(3) 0.0319(12) Uani 1 1 d U . .
N6 N 0.5725(5) 0.5744(3) 0.7459(2) 0.0268(11) Uani 1 1 d U . .
O3 O 0.3831(4) 0.7591(3) 0.63586(18) 0.0288(9) Uani 1 1 d . . .
O4 O 0.6041(4) 0.6143(3) 0.62170(19) 0.0295(9) Uani 1 1 d . . .
C1 C 0.3177(6) 0.1701(4) 0.8040(3) 0.0290(13) Uani 1 1 d U . .
C2 C 0.2383(7) 0.1065(4) 0.7938(4) 0.0405(16) Uani 1 1 d U . .
C3 C 0.2797(9) 0.0693(5) 0.7272(4) 0.055(2) Uani 1 1 d U . .
H3A H 0.2512 0.1119 0.6951 0.082 Uiso 1 1 calc R . .
H3B H 0.2349 0.0240 0.7233 0.082 Uiso 1 1 calc R . .
H3C H 0.3797 0.0481 0.7204 0.082 Uiso 1 1 calc R . .
C4 C 0.0829(8) 0.1457(5) 0.8016(5) 0.068(3) Uani 1 1 d U . .
H4A H 0.0524 0.1626 0.8462 0.102 Uiso 1 1 calc R . .
H4B H 0.0338 0.1053 0.7900 0.102 Uiso 1 1 calc R . .
H4C H 0.0634 0.1941 0.7736 0.102 Uiso 1 1 calc R . .
C5 C 0.2718(10) 0.0373(4) 0.8438(4) 0.063(2) Uani 1 1 d U . .
H5A H 0.3717 0.0164 0.8417 0.095 Uiso 1 1 calc R . .
H5B H 0.2300 -0.0077 0.8349 0.095 Uiso 1 1 calc R . .
H5C H 0.2351 0.0593 0.8867 0.095 Uiso 1 1 calc R . .
C6 C 0.7106(6) 0.1024(3) 0.7992(3) 0.0253(12) Uani 1 1 d U . .
C7 C 0.8733(7) -0.0105(4) 0.8174(3) 0.0339(14) Uani 1 1 d U . .
H7 H 0.9296 -0.0543 0.8389 0.041 Uiso 1 1 calc R . .
C8 C 0.8808(6) 0.0007(4) 0.7545(3) 0.0327(14) Uani 1 1 d U . .
H8 H 0.9433 -0.0336 0.7235 0.039 Uiso 1 1 calc R . .
C9 C 0.7320(8) 0.0637(5) 0.9166(3) 0.0424(16) Uani 1 1 d U . .
C10 C 0.8394(10) 0.0011(6) 0.9505(4) 0.072(3) Uani 1 1 d U . .
H10A H 0.8403 -0.0550 0.9377 0.109 Uiso 1 1 calc R . .
H10B H 0.8158 0.0068 0.9969 0.109 Uiso 1 1 calc R . .
H10C H 0.9305 0.0117 0.9383 0.109 Uiso 1 1 calc R . .
C11 C 0.5908(9) 0.0466(5) 0.9336(4) 0.059(2) Uani 1 1 d U . .
H11A H 0.5237 0.0857 0.9108 0.088 Uiso 1 1 calc R . .
H11B H 0.5641 0.0530 0.9799 0.088 Uiso 1 1 calc R . .
H11C H 0.5936 -0.0099 0.9211 0.088 Uiso 1 1 calc R . .
C12 C 0.7367(8) 0.1498(5) 0.9349(3) 0.0458(17) Uani 1 1 d U . .
H12A H 0.8279 0.1589 0.9204 0.069 Uiso 1 1 calc R . .
H12B H 0.7182 0.1559 0.9815 0.069 Uiso 1 1 calc R . .
H12C H 0.6670 0.1905 0.9147 0.069 Uiso 1 1 calc R . .
C13 C 0.7631(7) 0.1087(4) 0.6772(3) 0.0336(14) Uani 1 1 d U . .
C14 C 0.8747(8) 0.0591(5) 0.6281(3) 0.0490(19) Uani 1 1 d U . .
H14A H 0.9655 0.0609 0.6392 0.074 Uiso 1 1 calc R . .
H14B H 0.8630 0.0831 0.5854 0.074 Uiso 1 1 calc R . .
H14C H 0.8671 0.0017 0.6282 0.074 Uiso 1 1 calc R . .
C15 C 0.6238(8) 0.1042(5) 0.6603(3) 0.0463(18) Uani 1 1 d U . .
H15A H 0.6192 0.0463 0.6592 0.069 Uiso 1 1 calc R . .
H15B H 0.6100 0.1295 0.6182 0.069 Uiso 1 1 calc R . .
H15C H 0.5520 0.1339 0.6926 0.069 Uiso 1 1 calc R . .
C16 C 0.7788(8) 0.1979(4) 0.6784(3) 0.0387(16) Uani 1 1 d U . .
H16A H 0.7084 0.2297 0.7103 0.058 Uiso 1 1 calc R . .
H16B H 0.7677 0.2231 0.6361 0.058 Uiso 1 1 calc R . .
H16C H 0.8702 0.1979 0.6897 0.058 Uiso 1 1 calc R . .
O1 O 0.3787(4) 0.2771(3) 0.90551(18) 0.0289(9) Uani 1 1 d D A .
C17 C 0.2809(6) 0.2976(4) 0.9565(3) 0.0321(14) Uani 1 1 d DU . .
C18 C 0.3547(9) 0.3057(6) 1.0146(4) 0.055(3) Uani 0.832(9) 1 d PDU A 1
F1 F 0.2691(7) 0.3457(5) 1.0635(3) 0.069(2) Uani 0.832(9) 1 d PDU A 1
F2 F 0.4117(9) 0.2308(6) 1.0357(3) 0.089(3) Uani 0.832(9) 1 d PDU A 1
F3 F 0.4512(7) 0.3477(7) 0.9993(4) 0.078(3) Uani 0.832(9) 1 d PDU A 1
C19 C 0.1849(9) 0.3818(6) 0.9431(4) 0.063(3) Uani 0.832(9) 1 d PDU A 1
F4 F 0.0715(8) 0.4007(6) 0.9843(4) 0.086(3) Uani 0.832(9) 1 d PDU A 1
F5 F 0.1479(8) 0.3815(7) 0.8844(4) 0.100(5) Uani 0.832(9) 1 d PDU A 1
F6 F 0.2485(9) 0.4423(3) 0.9476(4) 0.082(3) Uani 0.832(9) 1 d PDU A 1
C20 C 0.1951(10) 0.2333(6) 0.9716(4) 0.067(3) Uani 0.832(9) 1 d PDU A 1
F7 F 0.1297(10) 0.2409(5) 1.0307(4) 0.087(3) Uani 0.832(9) 1 d PDU A 1
F8 F 0.0989(7) 0.2393(7) 0.9331(4) 0.090(3) Uani 0.832(9) 1 d PDU A 1
F9 F 0.2719(11) 0.1579(4) 0.9650(4) 0.088(6) Uani 0.832(9) 1 d PDU A 1
C18' C 0.328(2) 0.3608(13) 0.9961(10) 0.038(10) Uiso 0.168(9) 1 d PDU A 2
F1' F 0.250(3) 0.3793(18) 1.0516(11) 0.050(10) Uiso 0.168(9) 1 d PD A 2
F2' F 0.330(4) 0.4300(16) 0.9645(14) 0.073(12) Uiso 0.168(9) 1 d PD A 2
F3' F 0.454(3) 0.325(3) 1.010(2) 0.074(17) Uiso 0.168(9) 1 d PD A 2
C19' C 0.141(2) 0.3394(16) 0.9378(14) 0.10(3) Uiso 0.168(9) 1 d PDU A 2
F4' F 0.051(3) 0.374(2) 0.9866(19) 0.066(14) Uiso 0.168(9) 1 d PD A 2
F5' F 0.151(5) 0.396(3) 0.893(2) 0.12(3) Uiso 0.168(9) 1 d PD A 2
F6' F 0.085(3) 0.2834(18) 0.9159(15) 0.056(10) Uiso 0.168(9) 1 d PD A 2
C20' C 0.284(3) 0.2230(12) 1.0025(10) 0.041(10) Uiso 0.168(9) 1 d PDU A 2
F7' F 0.399(3) 0.199(2) 1.0300(18) 0.062(12) Uiso 0.168(9) 1 d PD A 2
F8' F 0.181(3) 0.238(2) 1.0492(13) 0.053(10) Uiso 0.168(9) 1 d PD A 2
F9' F 0.278(5) 0.1572(19) 0.970(2) 0.09(3) Uiso 0.168(9) 1 d PD A 2
C21 C 0.4947(6) 0.3701(4) 0.7580(3) 0.0301(13) Uiso 1 1 d U . .
H21 H 0.5441 0.3822 0.7190 0.036 Uiso 1 1 calc R . .
C22 C 0.5234(7) 0.3987(4) 0.8120(3) 0.0313(13) Uani 1 1 d U . .
H22 H 0.4760 0.3874 0.8518 0.038 Uiso 1 1 calc R . .
C23 C 0.3118(7) 0.3500(4) 0.7000(3) 0.0363(15) Uani 1 1 d U . .
C24 C 0.2609(12) 0.4428(5) 0.7014(6) 0.096(4) Uani 1 1 d U . .
H24A H 0.2619 0.4629 0.7445 0.144 Uiso 1 1 calc R . .
H24B H 0.1668 0.4582 0.6899 0.144 Uiso 1 1 calc R . .
H24C H 0.3208 0.4674 0.6707 0.144 Uiso 1 1 calc R . .
C25 C 0.1890(10) 0.3128(7) 0.7076(5) 0.081(3) Uani 1 1 d U . .
H25A H 0.2201 0.2524 0.7057 0.122 Uiso 1 1 calc R . .
H25B H 0.1322 0.3326 0.6731 0.122 Uiso 1 1 calc R . .
H25C H 0.1348 0.3291 0.7490 0.122 Uiso 1 1 calc R . .
C26 C 0.3979(11) 0.3223(8) 0.6371(4) 0.088(3) Uani 1 1 d U . .
H26A H 0.4725 0.3509 0.6299 0.132 Uiso 1 1 calc R . .
H26B H 0.3401 0.3354 0.6022 0.132 Uiso 1 1 calc R . .
H26C H 0.4368 0.2625 0.6384 0.132 Uiso 1 1 calc R . .
C27 C 0.7467(7) 0.4229(4) 0.8464(3) 0.0370(15) Uani 1 1 d U . .
C28 C 0.6973(10) 0.4181(7) 0.9168(4) 0.074(3) Uani 1 1 d U . .
H28A H 0.6338 0.4706 0.9305 0.111 Uiso 1 1 calc R . .
H28B H 0.7761 0.4074 0.9414 0.111 Uiso 1 1 calc R . .
H28C H 0.6498 0.3733 0.9241 0.111 Uiso 1 1 calc R . .
C29 C 0.8289(9) 0.3395(5) 0.8219(5) 0.063(2) Uani 1 1 d U . .
H29A H 0.7683 0.3016 0.8227 0.095 Uiso 1 1 calc R . .
H29B H 0.9016 0.3176 0.8491 0.095 Uiso 1 1 calc R . .
H29C H 0.8704 0.3452 0.7779 0.095 Uiso 1 1 calc R . .
C30 C 0.8287(8) 0.4879(5) 0.8355(4) 0.0463(18) Uani 1 1 d U . .
H30A H 0.8629 0.4896 0.7899 0.069 Uiso 1 1 calc R . .
H30B H 0.9066 0.4743 0.8607 0.069 Uiso 1 1 calc R . .
H30C H 0.7698 0.5420 0.8486 0.069 Uiso 1 1 calc R . .
C31 C 0.5991(6) 0.5150(4) 0.7764(3) 0.0269(12) Uani 1 1 d U . .
C32 C 0.5869(6) 0.7419(3) 0.7183(3) 0.0253(12) Uani 1 1 d U . .
C33 C 0.6669(6) 0.7987(4) 0.7387(3) 0.0329(14) Uani 1 1 d U . .
C34 C 0.7256(11) 0.7672(7) 0.8007(4) 0.085(3) Uani 1 1 d U . .
H34A H 0.6503 0.7642 0.8341 0.127 Uiso 1 1 calc R . .
H34B H 0.7775 0.8050 0.8141 0.127 Uiso 1 1 calc R . .
H34C H 0.7868 0.7121 0.7937 0.127 Uiso 1 1 calc R . .
C35 C 0.5688(10) 0.8838(5) 0.7492(6) 0.087(3) Uani 1 1 d U . .
H35A H 0.5174 0.8985 0.7121 0.131 Uiso 1 1 calc R . .
H35B H 0.6215 0.9249 0.7543 0.131 Uiso 1 1 calc R . .
H35C H 0.5044 0.8826 0.7878 0.131 Uiso 1 1 calc R . .
C36 C 0.7844(8) 0.8055(5) 0.6871(4) 0.054(2) Uani 1 1 d U . .
H36A H 0.8433 0.7504 0.6773 0.081 Uiso 1 1 calc R . .
H36B H 0.8388 0.8405 0.7027 0.081 Uiso 1 1 calc R . .
H36C H 0.7463 0.8301 0.6483 0.081 Uiso 1 1 calc R . .
O2 O 0.3313(4) 0.6867(2) 0.75859(18) 0.0256(9) Uani 1 1 d D B .
C37 C 0.2645(6) 0.7045(4) 0.8183(3) 0.0299(13) Uani 1 1 d DU . .
C38 C 0.3597(11) 0.7052(7) 0.8704(5) 0.045(3) Uiso 0.557(7) 1 d PDU B 1
F10 F 0.4040(11) 0.7720(6) 0.8671(5) 0.072(3) Uiso 0.557(7) 1 d PDU B 1
F11 F 0.4603(9) 0.6354(6) 0.8676(4) 0.061(3) Uiso 0.557(7) 1 d PDU B 1
F12 F 0.2978(8) 0.7064(5) 0.9293(3) 0.039(2) Uiso 0.557(7) 1 d PDU B 1
C39 C 0.1767(10) 0.6362(6) 0.8333(5) 0.036(3) Uiso 0.557(7) 1 d PDU B 1
F13 F 0.1060(10) 0.6301(6) 0.7846(4) 0.046(2) Uiso 0.557(7) 1 d PDU B 1
F14 F 0.2652(10) 0.5672(5) 0.8488(4) 0.069(3) Uiso 0.557(7) 1 d PD B 1
F15 F 0.0950(9) 0.6510(6) 0.8878(4) 0.055(2) Uiso 0.557(7) 1 d PDU B 1
C40 C 0.1563(10) 0.7901(6) 0.8180(4) 0.029(2) Uiso 0.557(7) 1 d PDU B 1
F16 F 0.2049(12) 0.8464(7) 0.7885(5) 0.063(4) Uiso 0.557(7) 1 d PDU B 1
F17 F 0.1007(10) 0.8127(5) 0.8769(4) 0.052(2) Uiso 0.557(7) 1 d PDU B 1
F18 F 0.0575(7) 0.7903(5) 0.7823(3) 0.0427(19) Uiso 0.557(7) 1 d PDU B 1
C38' C 0.3482(11) 0.6570(7) 0.8717(5) 0.036(3) Uiso 0.443(7) 1 d PDU B 2
F10' F 0.3457(12) 0.5770(6) 0.8673(5) 0.060(3) Uiso 0.443(7) 1 d PD B 2
F11' F 0.4807(7) 0.6655(5) 0.8622(4) 0.0264(19) Uiso 0.443(7) 1 d PDU B 2
F12' F 0.2819(10) 0.6785(7) 0.9289(4) 0.042(3) Uiso 0.443(7) 1 d PDU B 2
C39' C 0.1173(14) 0.6882(8) 0.8179(6) 0.063(5) Uiso 0.443(7) 1 d PDU B 2
F13' F 0.0552(12) 0.6853(7) 0.8767(5) 0.053(3) Uiso 0.443(7) 1 d PDU B 2
F14' F 0.0413(12) 0.7519(8) 0.7902(5) 0.069(3) Uiso 0.443(7) 1 d PDU B 2
F15' F 0.1441(13) 0.6110(6) 0.7941(5) 0.049(3) Uiso 0.443(7) 1 d PDU B 2
C40' C 0.2512(13) 0.8016(8) 0.8343(6) 0.052(5) Uiso 0.443(7) 1 d PDU B 2
F16' F 0.3657(10) 0.8116(7) 0.8548(5) 0.047(3) Uiso 0.443(7) 1 d PDU B 2
F17' F 0.1442(10) 0.8300(6) 0.8767(4) 0.037(2) Uiso 0.443(7) 1 d PDU B 2
F18' F 0.2417(13) 0.8455(7) 0.7819(5) 0.037(3) Uiso 0.443(7) 1 d PDU B 2
C41 C 0.2825(6) 0.7569(4) 0.5978(3) 0.0286(13) Uani 1 1 d U . .
C42 C 0.3471(7) 0.7468(4) 0.5269(3) 0.0415(17) Uani 1 1 d DU . .
F19 F 0.4131(4) 0.6688(3) 0.51463(18) 0.0475(10) Uani 1 1 d D . .
F20 F 0.4361(4) 0.7933(3) 0.51352(19) 0.0526(11) Uani 1 1 d D . .
F21 F 0.2522(5) 0.7674(3) 0.48631(19) 0.0612(13) Uani 1 1 d D . .
C43 C 0.2120(6) 0.6849(4) 0.6158(3) 0.0386(15) Uani 1 1 d DU . .
F22 F 0.3081(4) 0.6184(2) 0.63254(19) 0.0424(9) Uani 1 1 d D . .
F23 F 0.1179(4) 0.7036(3) 0.66611(18) 0.0453(10) Uani 1 1 d D . .
F24 F 0.1530(4) 0.6630(3) 0.5689(2) 0.0546(11) Uani 1 1 d D . .
C44 C 0.1741(7) 0.8399(4) 0.6051(3) 0.0401(16) Uani 1 1 d DU . .
F25 F 0.1401(4) 0.8614(3) 0.66575(19) 0.0494(11) Uani 1 1 d D . .
F26 F 0.0586(4) 0.8373(3) 0.5812(2) 0.0563(12) Uani 1 1 d D . .
F27 F 0.2221(5) 0.9008(3) 0.5749(2) 0.0604(13) Uani 1 1 d D . .
C45 C 0.7276(6) 0.5743(4) 0.5901(3) 0.0326(14) Uani 1 1 d U . .
C46 C 0.7019(7) 0.5048(5) 0.5502(3) 0.0497(19) Uani 1 1 d DU . .
F28 F 0.6199(5) 0.4642(3) 0.5869(2) 0.0634(13) Uani 1 1 d D . .
F29 F 0.8169(5) 0.4492(3) 0.5311(2) 0.0719(15) Uani 1 1 d D . .
F30 F 0.6385(5) 0.5343(3) 0.4998(2) 0.0588(12) Uani 1 1 d D . .
C47 C 0.7854(7) 0.6360(5) 0.5430(3) 0.0450(17) Uani 1 1 d DU . .
F31 F 0.6847(4) 0.6872(3) 0.5166(2) 0.0545(12) Uani 1 1 d D . .
F32 F 0.8473(5) 0.6823(3) 0.5738(2) 0.0587(12) Uani 1 1 d D . .
F33 F 0.8741(5) 0.5971(3) 0.4958(2) 0.0661(14) Uani 1 1 d D . .
C48 C 0.8384(7) 0.5389(4) 0.6350(3) 0.0432(17) Uani 1 1 d DU . .
F34 F 0.8405(4) 0.5913(3) 0.68038(18) 0.0437(10) Uani 1 1 d D . .
F35 F 0.8115(5) 0.4696(3) 0.6639(2) 0.0543(11) Uani 1 1 d D . .
F36 F 0.9644(4) 0.5175(3) 0.6033(2) 0.0560(12) Uani 1 1 d D . .
C97 C 0.5671(13) -0.0226(9) 0.5073(7) 0.112(4) Uiso 1 1 d U . .
H97A H 0.6160 0.0188 0.5185 0.134 Uiso 1 1 calc R . .
H97B H 0.5524 -0.0550 0.5466 0.134 Uiso 1 1 calc R . .
C98 C 0.6569(16) -0.0760(9) 0.4639(7) 0.126(5) Uiso 1 1 d U . .
H98A H 0.6707 -0.0431 0.4247 0.151 Uiso 1 1 calc R . .
H98B H 0.6066 -0.1166 0.4525 0.151 Uiso 1 1 calc R . .
C99 C 0.7904(16) -0.1227(9) 0.4754(7) 0.131(5) Uiso 1 1 d U . .
H99A H 0.8339 -0.1561 0.4377 0.197 Uiso 1 1 calc R . .
H99B H 0.7820 -0.1590 0.5125 0.197 Uiso 1 1 calc R . .
H99C H 0.8468 -0.0849 0.4841 0.197 Uiso 1 1 calc R . .

loop_
_atom_site_aniso_label
_atom_site_aniso_U_11
_atom_site_aniso_U_22
_atom_site_aniso_U_33
_atom_site_aniso_U_23
_atom_site_aniso_U_13
_atom_site_aniso_U_12
W1 0.02186(13) 0.01954(12) 0.02134(12) -0.00161(9) -0.00055(9) -0.00298(10)
W2 0.01502(12) 0.01991(12) 0.02076(12) -0.00260(9) -0.00029(8) -0.00120(9)
N1 0.027(3) 0.027(2) 0.025(2) 0.0003(19) -0.001(2) -0.002(2)
N2 0.029(3) 0.025(3) 0.033(3) 0.008(2) -0.001(2) -0.003(2)
N3 0.025(3) 0.027(3) 0.035(3) -0.005(2) 0.001(2) -0.001(2)
N4 0.026(3) 0.028(3) 0.025(2) 0.000(2) -0.004(2) -0.005(2)
N5 0.032(3) 0.024(3) 0.040(3) 0.004(2) -0.016(2) -0.003(2)
N6 0.021(3) 0.025(2) 0.035(3) -0.007(2) -0.006(2) -0.004(2)
O3 0.027(2) 0.032(2) 0.025(2) -0.0009(17) -0.0052(17) -0.0001(19)
O4 0.023(2) 0.033(2) 0.027(2) -0.0074(18) 0.0039(17) -0.0005(18)
C1 0.023(3) 0.029(3) 0.034(3) -0.005(2) -0.001(2) -0.006(3)
C2 0.033(4) 0.030(3) 0.059(4) -0.007(3) -0.001(3) -0.012(3)
C3 0.063(5) 0.045(4) 0.064(5) -0.020(4) -0.016(4) -0.020(4)
C4 0.037(4) 0.049(5) 0.124(8) -0.025(5) 0.005(4) -0.025(4)
C5 0.096(7) 0.029(4) 0.068(5) -0.003(3) 0.008(5) -0.031(4)
C6 0.029(3) 0.018(3) 0.026(3) 0.001(2) 0.005(2) -0.004(2)
C7 0.026(3) 0.016(3) 0.057(4) 0.005(3) -0.007(3) 0.000(2)
C8 0.022(3) 0.021(3) 0.053(4) -0.004(3) -0.003(3) -0.001(2)
C9 0.041(4) 0.047(4) 0.034(3) 0.014(3) -0.003(3) -0.003(3)
C10 0.082(6) 0.068(6) 0.051(5) 0.027(4) -0.014(5) 0.014(5)
C11 0.062(5) 0.063(5) 0.050(5) 0.021(4) 0.008(4) -0.021(4)
C12 0.053(5) 0.056(4) 0.027(3) 0.003(3) -0.012(3) -0.008(4)
C13 0.038(4) 0.035(3) 0.024(3) -0.008(2) 0.003(3) -0.003(3)
C14 0.051(5) 0.050(4) 0.036(4) -0.017(3) 0.011(3) 0.002(4)
C15 0.046(4) 0.057(5) 0.034(4) -0.014(3) -0.009(3) -0.006(4)
C16 0.047(4) 0.036(3) 0.028(3) 0.003(3) 0.003(3) -0.006(3)
O1 0.032(2) 0.031(2) 0.022(2) -0.0032(17) 0.0021(17) -0.0070(19)
C17 0.029(3) 0.033(3) 0.029(3) -0.005(3) 0.003(3) 0.000(3)
C18 0.054(6) 0.078(7) 0.024(4) -0.013(4) 0.010(4) -0.005(5)
F1 0.087(5) 0.084(6) 0.028(3) -0.022(3) 0.006(3) -0.005(4)
F2 0.096(6) 0.110(7) 0.027(3) 0.005(4) -0.009(3) 0.039(5)
F3 0.073(5) 0.135(8) 0.044(4) -0.036(5) 0.005(3) -0.061(5)
C19 0.052(6) 0.068(6) 0.048(6) 0.003(5) 0.009(4) 0.022(5)
F4 0.060(5) 0.091(7) 0.076(5) -0.008(5) 0.031(4) 0.027(5)
F5 0.066(5) 0.144(8) 0.043(4) 0.012(4) -0.009(3) 0.062(5)
F6 0.110(7) 0.033(3) 0.080(5) 0.000(3) 0.035(5) 0.004(4)
C20 0.066(7) 0.074(7) 0.058(6) -0.021(5) 0.034(5) -0.032(6)
F7 0.101(6) 0.095(5) 0.065(5) -0.029(4) 0.059(5) -0.055(5)
F8 0.055(4) 0.145(8) 0.082(5) -0.043(5) 0.020(4) -0.054(5)
F9 0.135(10) 0.043(5) 0.080(7) -0.018(3) 0.069(6) -0.048(5)
C22 0.036(4) 0.022(3) 0.033(3) 0.000(2) -0.008(3) 0.000(3)
C23 0.038(4) 0.035(3) 0.038(3) 0.007(3) -0.016(3) -0.007(3)
C24 0.115(9) 0.043(4) 0.142(9) 0.015(5) -0.085(7) -0.008(5)
C25 0.074(6) 0.101(7) 0.088(7) 0.043(6) -0.055(5) -0.042(6)
C26 0.082(7) 0.143(9) 0.037(4) 0.008(5) -0.027(4) -0.012(6)
C27 0.030(4) 0.033(3) 0.048(4) 0.003(3) -0.015(3) -0.005(3)
C28 0.063(6) 0.121(9) 0.048(4) 0.023(5) -0.026(4) -0.035(6)
C29 0.043(5) 0.036(4) 0.108(7) 0.007(4) -0.029(5) 0.003(3)
C30 0.045(4) 0.044(4) 0.056(4) 0.004(3) -0.025(4) -0.014(3)
C31 0.021(3) 0.027(3) 0.032(3) -0.005(2) -0.005(2) -0.004(2)
C32 0.017(3) 0.022(3) 0.035(3) -0.004(2) -0.002(2) -0.002(2)
C33 0.023(3) 0.037(3) 0.041(4) -0.006(3) 0.000(3) -0.014(3)
C34 0.090(7) 0.140(8) 0.058(5) 0.017(5) -0.033(5) -0.083(6)
C35 0.055(5) 0.047(4) 0.161(9) -0.055(5) 0.005(5) -0.016(4)
C36 0.057(5) 0.056(5) 0.057(4) -0.009(4) 0.009(4) -0.036(4)
O2 0.019(2) 0.028(2) 0.026(2) -0.0028(17) -0.0015(16) -0.0006(17)
C37 0.027(3) 0.032(3) 0.024(3) -0.007(2) 0.004(2) 0.002(3)
C41 0.021(3) 0.034(3) 0.026(3) -0.002(2) -0.002(2) 0.001(2)
C42 0.035(4) 0.057(5) 0.027(3) 0.005(3) -0.006(3) 0.002(3)
F19 0.042(2) 0.057(3) 0.037(2) -0.0158(19) 0.0014(18) -0.001(2)
F20 0.047(3) 0.065(3) 0.042(2) 0.012(2) 0.005(2) -0.014(2)
F21 0.049(3) 0.094(4) 0.032(2) 0.004(2) -0.014(2) 0.003(3)
C43 0.031(4) 0.048(4) 0.035(4) -0.004(3) -0.004(3) -0.007(3)
F22 0.040(2) 0.035(2) 0.053(2) 0.0014(18) -0.0066(19) -0.0084(18)
F23 0.030(2) 0.060(3) 0.044(2) 0.0025(19) 0.0042(17) -0.0106(19)
F24 0.048(3) 0.073(3) 0.050(3) -0.010(2) -0.013(2) -0.023(2)
C44 0.028(4) 0.048(4) 0.039(4) 0.006(3) -0.010(3) 0.003(3)
F25 0.044(3) 0.046(2) 0.045(2) -0.0082(19) -0.0036(19) 0.014(2)
F26 0.030(2) 0.075(3) 0.053(3) -0.001(2) -0.015(2) 0.014(2)
F27 0.065(3) 0.037(2) 0.072(3) 0.016(2) -0.007(2) 0.000(2)
C45 0.022(3) 0.037(3) 0.032(3) -0.009(3) 0.001(2) 0.005(3)
C46 0.038(4) 0.052(4) 0.054(5) -0.017(4) -0.001(4) -0.001(4)
F28 0.064(3) 0.045(3) 0.083(3) -0.022(2) 0.005(3) -0.020(2)
F29 0.051(3) 0.066(3) 0.087(4) -0.048(3) 0.002(3) 0.011(2)
F30 0.051(3) 0.079(3) 0.044(3) -0.028(2) -0.012(2) -0.006(2)
C47 0.035(4) 0.057(5) 0.040(4) -0.002(3) 0.004(3) -0.010(4)
F31 0.039(3) 0.073(3) 0.048(3) 0.015(2) -0.003(2) -0.011(2)
F32 0.048(3) 0.071(3) 0.064(3) -0.007(2) -0.005(2) -0.028(2)
F33 0.047(3) 0.095(4) 0.046(3) -0.010(3) 0.019(2) -0.007(3)
C48 0.029(4) 0.046(4) 0.045(4) -0.008(3) 0.004(3) 0.005(3)
F34 0.033(2) 0.055(3) 0.040(2) -0.0107(19) -0.0087(17) -0.0011(19)
F35 0.052(3) 0.043(2) 0.056(3) 0.000(2) 0.001(2) 0.007(2)
F36 0.024(2) 0.075(3) 0.056(3) -0.011(2) 0.0021(19) 0.010(2)

loop_
_atom_type_symbol
_atom_type_description
_atom_type_scat_dispersion_real
_atom_type_scat_dispersion_imag
_atom_type_scat_source
C C 0.0033 0.0016 'International Tables Vol C Tables 4.2.6.8 and 6.1.1.4'
H H 0.0000 0.0000 'International Tables Vol C Tables 4.2.6.8 and 6.1.1.4'
N N 0.0061 0.0033 'International Tables Vol C Tables 4.2.6.8 and 6.1.1.4'
O O 0.0106 0.0060 'International Tables Vol C Tables 4.2.6.8 and 6.1.1.4'
F F 0.0171 0.0103 'International Tables Vol C Tables 4.2.6.8 and 6.1.1.4'
W W -0.8490 6.8722 'International Tables Vol C Tables 4.2.6.8 and 6.1.1.4'

loop_
_geom_angle_atom_site_label_1
_geom_angle_atom_site_label_2
_geom_angle_atom_site_label_3
_geom_angle
_geom_angle_site_symmetry_3
C1 W1 N1 108.7(2) .
C1 W1 N4 105.1(3) .
N1 W1 N4 113.2(2) .
C1 W1 O1 108.8(2) .
N1 W1 O1 110.49(19) .
N4 W1 O1 110.38(18) .
C32 W2 O4 105.8(2) .
C32 W2 O2 106.1(2) .
O4 W2 O2 146.33(17) .
C32 W2 O3 97.5(2) .
O4 W2 O3 93.31(17) .
O2 W2 O3 93.00(17) .
C32 W2 N6 96.7(2) .
O4 W2 N6 83.03(18) .
O2 W2 N6 82.84(18) .
O3 W2 N6 165.81(18) .
C6 N1 W1 158.6(4) .
C6 N2 C7 108.5(5) .
C6 N2 C9 126.0(5) .
C7 N2 C9 125.5(5) .
C8 N3 C6 108.5(5) .
C8 N3 C13 125.8(5) .
C6 N3 C13 125.6(5) .
C21 N4 C23 111.7(5) .
C21 N4 W1 107.8(4) .
C23 N4 W1 139.8(4) .
C31 N5 C22 114.6(5) .
C31 N5 C27 121.7(5) .
C22 N5 C27 123.6(5) .
C31 N6 W2 169.9(5) .
C41 O3 W2 134.3(4) .
C45 O4 W2 153.1(4) .
C2 C1 W1 172.2(5) .
C1 C2 C3 110.8(6) .
C1 C2 C4 110.7(6) .
C3 C2 C4 108.7(7) .
C1 C2 C5 108.1(6) .
C3 C2 C5 108.9(6) .
C4 C2 C5 109.7(7) .
N1 C6 N2 126.3(5) .
N1 C6 N3 127.8(5) .
N2 C6 N3 105.9(5) .
C8 C7 N2 108.6(6) .
C7 C8 N3 108.5(6) .
N2 C9 C12 109.8(5) .
N2 C9 C11 107.9(6) .
C12 C9 C11 112.8(7) .
N2 C9 C10 107.8(6) .
C12 C9 C10 108.4(7) .
C11 C9 C10 110.1(7) .
N3 C13 C15 109.1(5) .
N3 C13 C14 108.4(6) .
C15 C13 C14 109.0(6) .
N3 C13 C16 108.9(5) .
C15 C13 C16 112.3(6) .
C14 C13 C16 109.2(6) .
C17 O1 W1 148.1(4) .
O1 C17 C19' 113.2(12) .
O1 C17 C18 107.4(5) .
C19' C17 C18 133.1(12) .
O1 C17 C20 113.3(5) .
C19' C17 C20 75.5(11) .
C18 C17 C20 108.9(6) .
O1 C17 C19 108.7(5) .
C19' C17 C19 35.7(11) .
C18 C17 C19 109.1(6) .
C20 C17 C19 109.3(7) .
O1 C17 C20' 110.5(10) .
C19' C17 C20' 115.1(14) .
C18 C17 C20' 68.7(10) .
C20 C17 C20' 43.6(10) .
C19 C17 C20' 139.3(11) .
O1 C17 C18' 106.0(10) .
C19' C17 C18' 107.5(13) .
C18 C17 C18' 36.8(9) .
C20 C17 C18' 135.5(10) .
C19 C17 C18' 75.3(10) .
C20' C17 C18' 103.6(13) .
F2 C18 F3 109.8(9) .
F2 C18 F1 107.2(7) .
F3 C18 F1 107.1(7) .
F2 C18 C17 109.3(7) .
F3 C18 C17 110.7(7) .
F1 C18 C17 112.6(7) .
F4 C19 F6 105.7(9) .
F4 C19 F5 108.1(8) .
F6 C19 F5 109.5(9) .
F4 C19 C17 113.6(8) .
F6 C19 C17 110.3(7) .
F5 C19 C17 109.4(7) .
F9 C20 F8 106.1(10) .
F9 C20 F7 108.1(8) .
F8 C20 F7 105.9(9) .
F9 C20 C17 111.3(7) .
F8 C20 C17 112.7(8) .
F7 C20 C17 112.4(7) .
F2' C18' F1' 108.4(19) .
F2' C18' F3' 109(2) .
F1' C18' F3' 107(2) .
F2' C18' C17 112.3(19) .
F1' C18' C17 112.6(19) .
F3' C18' C17 107(2) .
F6' C19' F5' 110(2) .
F6' C19' F4' 104(2) .
F5' C19' F4' 109(2) .
F6' C19' C17 109(2) .
F5' C19' C17 111(2) .
F4' C19' C17 114(2) .
F8' C20' F7' 106.8(19) .
F8' C20' F9' 109(2) .
F7' C20' F9' 105(2) .
F8' C20' C17 112.1(19) .
F7' C20' C17 114(2) .
F9' C20' C17 110(2) .
C22 C21 N4 124.8(6) .
C21 C22 N5 121.0(6) .
N4 C23 C25 109.4(6) .
N4 C23 C24 109.1(6) .
C25 C23 C24 108.3(8) .
N4 C23 C26 110.1(6) .
C25 C23 C26 109.3(8) .
C24 C23 C26 110.5(8) .
N5 C27 C29 107.0(6) .
N5 C27 C28 108.4(6) .
C29 C27 C28 110.6(7) .
N5 C27 C30 109.2(5) .
C29 C27 C30 111.8(6) .
C28 C27 C30 109.8(6) .
N6 C31 N5 177.5(7) .
C33 C32 W2 178.0(5) .
C32 C33 C34 109.8(6) .
C32 C33 C35 107.5(6) .
C34 C33 C35 110.2(8) .
C32 C33 C36 111.0(5) .
C34 C33 C36 109.4(7) .
C35 C33 C36 108.9(7) .
C37 O2 W2 153.3(4) .
O2 C37 C38 114.5(6) .
O2 C37 C38' 112.4(6) .
C38 C37 C38' 31.3(5) .
O2 C37 C40 110.1(5) .
C38 C37 C40 109.4(6) .
C38' C37 C40 132.3(6) .
O2 C37 C39' 106.6(6) .
C38 C37 C39' 134.9(7) .
C38' C37 C39' 114.8(7) .
C40 C37 C39' 71.3(6) .
O2 C37 C39 105.2(5) .
C38 C37 C39 111.4(6) .
C38' C37 C39 82.9(6) .
C40 C37 C39 105.9(6) .
C39' C37 C39 36.5(6) .
O2 C37 C40' 109.5(6) .
C38 C37 C40' 73.6(6) .
C38' C37 C40' 103.5(7) .
C40 C37 C40' 40.6(5) .
C39' C37 C40' 110.0(7) .
C39 C37 C40' 138.5(7) .
F10 C38 F12 103.3(9) .
F10 C38 F11 113.9(10) .
F12 C38 F11 104.4(9) .
F10 C38 C37 111.0(9) .
F12 C38 C37 113.9(8) .
F11 C38 C37 110.2(8) .
F15 C39 F14 100.2(9) .
F15 C39 F13 111.4(9) .
F14 C39 F13 116.0(10) .
F15 C39 C37 111.9(8) .
F14 C39 C37 106.2(8) .
F13 C39 C37 110.7(7) .
F16 C40 F18 98.1(9) .
F16 C40 F17 112.0(9) .
F18 C40 F17 109.0(8) .
F16 C40 C37 113.0(9) .
F18 C40 C37 113.2(7) .
F17 C40 C37 110.9(7) .
F12' C38' F10' 103.3(10) .
F12' C38' F11' 115.4(10) .
F10' C38' F11' 110.5(10) .
F12' C38' C37 110.3(9) .
F10' C38' C37 106.7(9) .
F11' C38' C37 110.1(8) .
F14' C39' F13' 105.7(12) .
F14' C39' F15' 122.0(13) .
F13' C39' F15' 106.5(11) .
F14' C39' C37 107.9(10) .
F13' C39' C37 111.4(11) .
F15' C39' C37 103.4(10) .
F18' C40' F17' 110.3(11) .
F18' C40' F16' 104.0(11) .
F17' C40' F16' 110.6(11) .
F18' C40' C37 110.0(10) .
F17' C40' C37 110.9(9) .
F16' C40' C37 110.8(10) .
O3 C41 C44 108.1(5) .
O3 C41 C42 109.2(5) .
C44 C41 C42 108.8(5) .
O3 C41 C43 112.5(5) .
C44 C41 C43 109.5(5) .
C42 C41 C43 108.7(5) .
F20 C42 F19 107.9(5) .
F20 C42 F21 107.8(5) .
F19 C42 F21 106.8(5) .
F20 C42 C41 111.2(5) .
F19 C42 C41 110.8(5) .
F21 C42 C41 112.1(5) .
F24 C43 F23 108.0(5) .
F24 C43 F22 108.2(5) .
F23 C43 F22 106.8(5) .
F24 C43 C41 113.5(5) .
F23 C43 C41 111.4(5) .
F22 C43 C41 108.7(5) .
F25 C44 F26 107.3(5) .
F25 C44 F27 107.0(6) .
F26 C44 F27 107.4(5) .
F25 C44 C41 111.4(5) .
F26 C44 C41 112.4(6) .
F27 C44 C41 111.1(5) .
O4 C45 C46 107.7(5) .
O4 C45 C48 113.5(5) .
C46 C45 C48 110.6(5) .
O4 C45 C47 109.6(5) .
C46 C45 C47 108.3(5) .
C48 C45 C47 107.1(5) .
F30 C46 F29 109.4(6) .
F30 C46 F28 107.4(6) .
F29 C46 F28 106.6(6) .
F30 C46 C45 111.9(6) .
F29 C46 C45 112.4(6) .
F28 C46 C45 108.9(5) .
F33 C47 F31 107.2(6) .
F33 C47 F32 108.5(6) .
F31 C47 F32 106.9(6) .
F33 C47 C45 112.1(6) .
F31 C47 C45 110.8(5) .
F32 C47 C45 111.0(5) .
F34 C48 F36 107.9(6) .
F34 C48 F35 107.7(5) .
F36 C48 F35 107.3(5) .
F34 C48 C45 112.6(5) .
F36 C48 C45 112.2(5) .
F35 C48 C45 109.0(6) .
C98 C97 C97 121.9(17) 2_656
C97 C98 C99 124.7(14) .

loop_
_geom_bond_atom_site_label_1
_geom_bond_atom_site_label_2
_geom_bond_distance
_geom_bond_site_symmetry_2
W1 C1 1.762(6) .
W1 N1 1.861(5) .
W1 N4 1.968(5) .
W1 O1 1.971(4) .
W2 C32 1.745(6) .
W2 O4 1.951(4) .
W2 O2 1.963(4) .
W2 O3 1.982(4) .
W2 N6 2.085(5) .
N1 C6 1.317(7) .
N2 C6 1.378(8) .
N2 C7 1.380(8) .
N2 C9 1.492(8) .
N3 C8 1.377(8) .
N3 C6 1.382(7) .
N3 C13 1.497(8) .
N4 C21 1.427(8) .
N4 C23 1.504(8) .
N5 C31 1.323(8) .
N5 C22 1.434(8) .
N5 C27 1.487(8) .
N6 C31 1.158(8) .
O3 C41 1.376(7) .
O4 C45 1.367(7) .
C1 C2 1.511(8) .
C2 C3 1.520(10) .
C2 C4 1.537(10) .
C2 C5 1.542(11) .
C7 C8 1.326(9) .
C9 C12 1.512(10) .
C9 C11 1.519(11) .
C9 C10 1.538(10) .
C13 C15 1.511(10) .
C13 C14 1.531(8) .
C13 C16 1.536(9) .
O1 C17 1.359(7) .
C17 C19' 1.511(18) .
C17 C18 1.533(11) .
C17 C20 1.538(11) .
C17 C19 1.540(11) .
C17 C20' 1.549(17) .
C17 C18' 1.558(17) .
C18 F2 1.331(10) .
C18 F3 1.335(10) .
C18 F1 1.340(8) .
C19 F4 1.329(9) .
C19 F6 1.333(10) .
C19 F5 1.333(10) .
C20 F9 1.310(10) .
C20 F8 1.322(10) .
C20 F7 1.330(8) .
C18' F2' 1.317(14) .
C18' F1' 1.326(14) .
C18' F3' 1.331(14) .
C19' F6' 1.322(14) .
C19' F5' 1.331(14) .
C19' F4' 1.332(14) .
C20' F8' 1.324(14) .
C20' F7' 1.325(14) .
C20' F9' 1.332(14) .
C21 C22 1.335(8) .
C23 C25 1.505(11) .
C23 C24 1.508(11) .
C23 C26 1.513(11) .
C27 C29 1.508(10) .
C27 C28 1.511(10) .
C27 C30 1.512(9) .
C32 C33 1.488(8) .
C33 C34 1.524(11) .
C33 C35 1.527(11) .
C33 C36 1.531(9) .
O2 C37 1.358(6) .
C37 C38 1.546(12) .
C37 C38' 1.567(13) .
C37 C40 1.574(11) .
C37 C39' 1.575(14) .
C37 C39 1.608(11) .
C37 C40' 1.635(13) .
C38 F10 1.294(11) .
C38 F12 1.318(10) .
C38 F11 1.345(11) .
C39 F15 1.322(10) .
C39 F14 1.334(10) .
C39 F13 1.339(10) .
C40 F16 1.273(10) .
C40 F18 1.320(10) .
C40 F17 1.323(10) .
C38' F12' 1.320(11) .
C38' F10' 1.347(11) .
C38' F11' 1.369(11) .
C39' F14' 1.317(12) .
C39' F13' 1.323(12) .
C39' F15' 1.351(12) .
C40' F18' 1.306(12) .
C40' F17' 1.316(11) .
C40' F16' 1.331(12) .
C41 C44 1.541(9) .
C41 C42 1.551(8) .
C41 C43 1.554(9) .
C42 F20 1.323(7) .
C42 F19 1.328(7) .
C42 F21 1.337(7) .
C43 F24 1.318(7) .
C43 F23 1.324(7) .
C43 F22 1.353(7) .
C44 F25 1.320(7) .
C44 F26 1.336(7) .
C44 F27 1.339(7) .
C45 C46 1.541(9) .
C45 C48 1.549(10) .
C45 C47 1.570(10) .
C46 F30 1.324(8) .
C46 F29 1.327(7) .
C46 F28 1.352(8) .
C47 F33 1.324(7) .
C47 F31 1.326(8) .
C47 F32 1.332(7) .
C48 F34 1.320(7) .
C48 F36 1.335(7) .
C48 F35 1.359(7) .
C97 C98 1.382(17) .
C97 C97 1.45(2) 2_656
C98 C99 1.429(18) .

loop_
_geom_torsion_atom_site_label_1
_geom_torsion_atom_site_label_2
_geom_torsion_atom_site_label_3
_geom_torsion_atom_site_label_4
_geom_torsion
_geom_torsion_site_symmetry_1
C1 W1 N1 C6 -6.3(12) .
N4 W1 N1 C6 -122.6(12) .
O1 W1 N1 C6 113.0(12) .
C1 W1 N4 C21 -172.8(4) .
N1 W1 N4 C21 -54.4(4) .
O1 W1 N4 C21 70.1(4) .
C1 W1 N4 C23 -2.9(7) .
N1 W1 N4 C23 115.6(6) .
O1 W1 N4 C23 -120.0(6) .
C32 W2 N6 C31 143(3) .
O4 W2 N6 C31 -112(3) .
O2 W2 N6 C31 38(3) .
O3 W2 N6 C31 -36(3) .
C32 W2 O3 C41 -179.6(5) .
O4 W2 O3 C41 74.0(5) .
O2 W2 O3 C41 -72.9(5) .
N6 W2 O3 C41 -0.5(10) .
C32 W2 O4 C45 33.3(9) .
O2 W2 O4 C45 -127.5(9) .
O3 W2 O4 C45 132.1(9) .
N6 W2 O4 C45 -61.7(9) .
N1 W1 C1 C2 19(4) .
N4 W1 C1 C2 141(4) .
O1 W1 C1 C2 -101(4) .
W1 C1 C2 C3 -79(4) .
W1 C1 C2 C4 160(3) .
W1 C1 C2 C5 40(4) .
W1 N1 C6 N2 -91.5(13) .
W1 N1 C6 N3 90.9(12) .
C7 N2 C6 N1 -179.8(6) .
C9 N2 C6 N1 -1.2(10) .
C7 N2 C6 N3 -1.8(6) .
C9 N2 C6 N3 176.8(6) .
C8 N3 C6 N1 179.8(6) .
C13 N3 C6 N1 3.3(10) .
C8 N3 C6 N2 1.8(6) .
C13 N3 C6 N2 -174.7(5) .
C6 N2 C7 C8 1.1(7) .
C9 N2 C7 C8 -177.5(6) .
N2 C7 C8 N3 0.0(7) .
C6 N3 C8 C7 -1.2(7) .
C13 N3 C8 C7 175.3(6) .
C6 N2 C9 C12 -53.3(9) .
C7 N2 C9 C12 125.0(7) .
C6 N2 C9 C11 69.9(8) .
C7 N2 C9 C11 -111.7(7) .
C6 N2 C9 C10 -171.3(7) .
C7 N2 C9 C10 7.1(9) .
C8 N3 C13 C15 116.0(6) .
C6 N3 C13 C15 -68.1(7) .
C8 N3 C13 C14 -2.5(8) .
C6 N3 C13 C14 173.4(6) .
C8 N3 C13 C16 -121.2(6) .
C6 N3 C13 C16 54.8(8) .
C1 W1 O1 C17 -23.8(8) .
N1 W1 O1 C17 -143.0(7) .
N4 W1 O1 C17 91.0(7) .
W1 O1 C17 C19' -41.0(14) .
W1 O1 C17 C18 163.0(6) .
W1 O1 C17 C20 42.6(10) .
W1 O1 C17 C19 -79.1(9) .
W1 O1 C17 C20' 89.8(13) .
W1 O1 C17 C18' -158.6(11) .
O1 C17 C18 F2 -76.9(8) .
C19' C17 C18 F2 133.9(16) .
C20 C17 C18 F2 46.2(8) .
C19 C17 C18 F2 165.4(7) .
C20' C17 C18 F2 28.9(12) .
C18' C17 C18 F2 -170.4(17) .
O1 C17 C18 F3 44.2(9) .
C19' C17 C18 F3 -105.1(17) .
C20 C17 C18 F3 167.3(7) .
C19 C17 C18 F3 -73.5(9) .
C20' C17 C18 F3 149.9(13) .
C18' C17 C18 F3 -49.4(16) .
O1 C17 C18 F1 164.1(7) .
C19' C17 C18 F1 14.8(18) .
C20 C17 C18 F1 -72.8(9) .
C19 C17 C18 F1 46.4(9) .
C20' C17 C18 F1 -90.2(12) .
C18' C17 C18 F1 70.5(17) .
O1 C17 C19 F4 168.3(8) .
C19' C17 C19 F4 64(2) .
C18 C17 C19 F4 -74.8(10) .
C20 C17 C19 F4 44.2(11) .
C20' C17 C19 F4 4(2) .
C18' C17 C19 F4 -89.5(12) .
O1 C17 C19 F6 -73.2(8) .
C19' C17 C19 F6 -177(2) .
C18 C17 C19 F6 43.7(8) .
C20 C17 C19 F6 162.7(7) .
C20' C17 C19 F6 122.9(17) .
C18' C17 C19 F6 29.0(11) .
O1 C17 C19 F5 47.4(9) .
C19' C17 C19 F5 -57(2) .
C18 C17 C19 F5 164.3(8) .
C20 C17 C19 F5 -76.8(9) .
C20' C17 C19 F5 -116.5(17) .
C18' C17 C19 F5 149.6(12) .
O1 C17 C20 F9 40.1(10) .
C19' C17 C20 F9 149.5(14) .
C18 C17 C20 F9 -79.4(9) .
C19 C17 C20 F9 161.5(8) .
C20' C17 C20 F9 -55.6(16) .
C18' C17 C20 F9 -110.1(16) .
O1 C17 C20 F8 -78.9(8) .
C19' C17 C20 F8 30.4(13) .
C18 C17 C20 F8 161.5(7) .
C19 C17 C20 F8 42.4(9) .
C20' C17 C20 F8 -174.7(16) .
C18' C17 C20 F8 130.9(15) .
O1 C17 C20 F7 161.6(8) .
C19' C17 C20 F7 -89.0(14) .
C18 C17 C20 F7 42.1(10) .
C19 C17 C20 F7 -77.1(10) .
C20' C17 C20 F7 65.8(16) .
C18' C17 C20 F7 11.4(18) .
O1 C17 C18' F2' 64(2) .
C19' C17 C18' F2' -57(2) .
C18 C17 C18' F2' 162(3) .
C20 C17 C18' F2' -144(2) .
C19 C17 C18' F2' -41.2(19) .
C20' C17 C18' F2' -179(2) .
O1 C17 C18' F1' -172.8(18) .
C19' C17 C18' F1' 66(2) .
C18 C17 C18' F1' -75(2) .
C20 C17 C18' F1' -21(3) .
C19 C17 C18' F1' 81.6(19) .
C20' C17 C18' F1' -56(2) .
O1 C17 C18' F3' -56(2) .
C19' C17 C18' F3' -177(2) .
C18 C17 C18' F3' 42(2) .
C20 C17 C18' F3' 96(2) .
C19 C17 C18' F3' -161(2) .
C20' C17 C18' F3' 61(2) .
O1 C17 C19' F6' 76(2) .
C18 C17 C19' F6' -135.9(19) .
C20 C17 C19' F6' -33.4(19) .
C19 C17 C19' F6' 166(3) .
C20' C17 C19' F6' -52(3) .
C18' C17 C19' F6' -167(2) .
O1 C17 C19' F5' -45(3) .
C18 C17 C19' F5' 103(3) .
C20 C17 C19' F5' -154(2) .
C19 C17 C19' F5' 45(3) .
C20' C17 C19' F5' -173(3) .
C18' C17 C19' F5' 72(3) .
O1 C17 C19' F4' -168(2) .
C18 C17 C19' F4' -20(3) .
C20 C17 C19' F4' 83(2) .
C19 C17 C19' F4' -78(3) .
C20' C17 C19' F4' 64(3) .
C18' C17 C19' F4' -51(2) .
O1 C17 C20' F8' -173.3(18) .
C19' C17 C20' F8' -44(2) .
C18 C17 C20' F8' 85.3(19) .
C20 C17 C20' F8' -71(2) .
C19 C17 C20' F8' -10(3) .
C18' C17 C20' F8' 74(2) .
O1 C17 C20' F7' 65(2) .
C19' C17 C20' F7' -165(2) .
C18 C17 C20' F7' -36(2) .
C20 C17 C20' F7' 168(3) .
C19 C17 C20' F7' -131(2) .
C18' C17 C20' F7' -48(2) .
O1 C17 C20' F9' -52(2) .
C19' C17 C20' F9' 78(3) .
C18 C17 C20' F9' -153(2) .
C20 C17 C20' F9' 51(2) .
C19 C17 C20' F9' 112(3) .
C18' C17 C20' F9' -165(2) .
C23 N4 C21 C22 137.8(6) .
W1 N4 C21 C22 -49.2(7) .
N4 C21 C22 N5 -179.7(5) .
C31 N5 C22 C21 59.2(8) .
C27 N5 C22 C21 -122.8(7) .
C21 N4 C23 C25 -166.9(7) .
W1 N4 C23 C25 23.4(10) .
C21 N4 C23 C24 -48.6(8) .
W1 N4 C23 C24 141.8(7) .
C21 N4 C23 C26 72.9(8) .
W1 N4 C23 C26 -96.8(8) .
C31 N5 C27 C29 -121.8(7) .
C22 N5 C27 C29 60.3(8) .
C31 N5 C27 C28 118.9(7) .
C22 N5 C27 C28 -58.9(8) .
C31 N5 C27 C30 -0.7(8) .
C22 N5 C27 C30 -178.5(6) .
W2 N6 C31 N5 19(18) .
C22 N5 C31 N6 0(16) .
C27 N5 C31 N6 -178(100) .
O4 W2 C32 C33 102(14) .
O2 W2 C32 C33 -89(14) .
O3 W2 C32 C33 7(14) .
N6 W2 C32 C33 -173(100) .
W2 C32 C33 C34 154(14) .
W2 C32 C33 C35 34(14) .
W2 C32 C33 C36 -85(14) .
C32 W2 O2 C37 -19.9(9) .
O4 W2 O2 C37 140.9(8) .
O3 W2 O2 C37 -118.6(8) .
N6 W2 O2 C37 75.0(8) .
W2 O2 C37 C38 -21.1(12) .
W2 O2 C37 C38' -55.2(11) .
W2 O2 C37 C40 102.5(9) .
W2 O2 C37 C39' 178.2(8) .
W2 O2 C37 C39 -143.8(7) .
W2 O2 C37 C40' 59.2(11) .
O2 C37 C38 F10 76.5(10) .
C38' C37 C38 F10 169.9(16) .
C40 C37 C38 F10 -47.6(10) .
C39' C37 C38 F10 -130.1(11) .
C39 C37 C38 F10 -164.3(8) .
C40' C37 C38 F10 -28.0(9) .
O2 C37 C38 F12 -167.4(7) .
C38' C37 C38 F12 -74.1(12) .
C40 C37 C38 F12 68.5(10) .
C39' C37 C38 F12 -14.0(14) .
C39 C37 C38 F12 -48.2(10) .
C40' C37 C38 F12 88.1(9) .
O2 C37 C38 F11 -50.6(10) .
C38' C37 C38 F11 42.8(10) .
C40 C37 C38 F11 -174.6(8) .
C39' C37 C38 F11 102.8(11) .
C39 C37 C38 F11 68.7(10) .
C40' C37 C38 F11 -155.0(10) .
O2 C37 C39 F15 -173.6(8) .
C38 C37 C39 F15 61.8(10) .
C38' C37 C39 F15 75.0(9) .
C40 C37 C39 F15 -57.0(9) .
C39' C37 C39 F15 -76.2(12) .
C40' C37 C39 F15 -27.4(14) .
O2 C37 C39 F14 77.9(8) .
C38 C37 C39 F14 -46.7(9) .
C38' C37 C39 F14 -33.5(8) .
C40 C37 C39 F14 -165.5(7) .
C39' C37 C39 F14 175.3(14) .
C40' C37 C39 F14 -135.8(10) .
O2 C37 C39 F13 -48.7(9) .
C38 C37 C39 F13 -173.3(8) .
C38' C37 C39 F13 -160.1(9) .
C40 C37 C39 F13 67.8(9) .
C39' C37 C39 F13 48.6(10) .
C40' C37 C39 F13 97.5(12) .
O2 C37 C40 F16 -46.7(10) .
C38 C37 C40 F16 79.9(10) .
C38' C37 C40 F16 105.1(11) .
C39' C37 C40 F16 -148.0(10) .
C39 C37 C40 F16 -160.0(8) .
C40' C37 C40 F16 50.3(10) .
O2 C37 C40 F18 63.7(9) .
C38 C37 C40 F18 -169.7(8) .
C38' C37 C40 F18 -144.5(9) .
C39' C37 C40 F18 -37.6(8) .
C39 C37 C40 F18 -49.6(9) .
C40' C37 C40 F18 160.6(12) .
O2 C37 C40 F17 -173.3(7) .
C38 C37 C40 F17 -46.8(10) .
C38' C37 C40 F17 -21.5(12) .
C39' C37 C40 F17 85.3(9) .
C39 C37 C40 F17 73.4(9) .
C40' C37 C40 F17 -76.4(10) .
O2 C37 C38' F12' 177.6(8) .
C38 C37 C38' F12' 77.1(13) .
C40 C37 C38' F12' 26.3(13) .
C39' C37 C38' F12' -60.3(11) .
C39 C37 C38' F12' -78.7(9) .
C40' C37 C38' F12' 59.5(10) .
O2 C37 C38' F10' -70.8(9) .
C38 C37 C38' F10' -171.4(15) .
C40 C37 C38' F10' 137.9(9) .
C39' C37 C38' F10' 51.2(11) .
C39 C37 C38' F10' 32.8(8) .
C40' C37 C38' F10' 171.1(8) .
O2 C37 C38' F11' 49.1(10) .
C38 C37 C38' F11' -51.4(10) .
C40 C37 C38' F11' -102.2(10) .
C39' C37 C38' F11' 171.1(8) .
C39 C37 C38' F11' 152.7(9) .
C40' C37 C38' F11' -69.0(10) .
O2 C37 C39' F14' -78.8(10) .
C38 C37 C39' F14' 126.3(11) .
C38' C37 C39' F14' 156.0(9) .
C40 C37 C39' F14' 27.3(9) .
C39 C37 C39' F14' -172.2(16) .
C40' C37 C39' F14' 39.9(12) .
O2 C37 C39' F13' 165.6(9) .
C38 C37 C39' F13' 10.8(16) .
C38' C37 C39' F13' 40.5(13) .
C40 C37 C39' F13' -88.3(10) .
C39 C37 C39' F13' 72.2(12) .
C40' C37 C39' F13' -75.7(12) .
O2 C37 C39' F15' 51.6(10) .
C38 C37 C39' F15' -103.2(12) .
C38' C37 C39' F15' -73.5(11) .
C40 C37 C39' F15' 157.7(11) .
C39 C37 C39' F15' -41.8(9) .
C40' C37 C39' F15' 170.3(9) .
O2 C37 C40' F18' 31.4(11) .
C38 C37 C40' F18' 142.1(11) .
C38' C37 C40' F18' 151.5(10) .
C40 C37 C40' F18' -66.9(10) .
C39' C37 C40' F18' -85.4(11) .
C39 C37 C40' F18' -113.9(12) .
O2 C37 C40' F17' 153.8(8) .
C38 C37 C40' F17' -95.5(10) .
C38' C37 C40' F17' -86.1(10) .
C40 C37 C40' F17' 55.4(9) .
C39' C37 C40' F17' 37.0(12) .
C39 C37 C40' F17' 8.5(16) .
O2 C37 C40' F16' -83.0(10) .
C38 C37 C40' F16' 27.7(9) .
C38' C37 C40' F16' 37.1(10) .
C40 C37 C40' F16' 178.6(14) .
C39' C37 C40' F16' 160.2(9) .
C39 C37 C40' F16' 131.7(10) .
W2 O3 C41 C44 139.2(4) .
W2 O3 C41 C42 -102.7(6) .
W2 O3 C41 C43 18.1(7) .
O3 C41 C42 F20 -41.4(7) .
C44 C41 C42 F20 76.3(6) .
C43 C41 C42 F20 -164.5(5) .
O3 C41 C42 F19 78.6(7) .
C44 C41 C42 F19 -163.7(5) .
C43 C41 C42 F19 -44.5(7) .
O3 C41 C42 F21 -162.2(5) .
C44 C41 C42 F21 -44.4(7) .
C43 C41 C42 F21 74.8(7) .
O3 C41 C43 F24 -157.6(5) .
C44 C41 C43 F24 82.2(6) .
C42 C41 C43 F24 -36.5(7) .
O3 C41 C43 F23 80.2(6) .
C44 C41 C43 F23 -40.0(7) .
C42 C41 C43 F23 -158.7(5) .
O3 C41 C43 F22 -37.1(6) .
C44 C41 C43 F22 -157.3(5) .
C42 C41 C43 F22 83.9(6) .
O3 C41 C44 F25 -46.1(7) .
C42 C41 C44 F25 -164.6(5) .
C43 C41 C44 F25 76.7(6) .
O3 C41 C44 F26 -166.5(5) .
C42 C41 C44 F26 75.1(7) .
C43 C41 C44 F26 -43.6(7) .
O3 C41 C44 F27 73.1(6) .
C42 C41 C44 F27 -45.4(7) .
C43 C41 C44 F27 -164.1(5) .
W2 O4 C45 C46 151.4(7) .
W2 O4 C45 C48 28.6(12) .
W2 O4 C45 C47 -91.0(10) .
O4 C45 C46 F30 73.0(7) .
C48 C45 C46 F30 -162.4(5) .
C47 C45 C46 F30 -45.4(7) .
O4 C45 C46 F29 -163.5(6) .
C48 C45 C46 F29 -38.9(8) .
C47 C45 C46 F29 78.1(7) .
O4 C45 C46 F28 -45.6(7) .
C48 C45 C46 F28 78.9(7) .
C47 C45 C46 F28 -164.0(5) .
O4 C45 C47 F33 -157.0(5) .
C46 C45 C47 F33 -39.9(7) .
C48 C45 C47 F33 79.4(7) .
O4 C45 C47 F31 -37.3(7) .
C46 C45 C47 F31 79.9(6) .
C48 C45 C47 F31 -160.8(5) .
O4 C45 C47 F32 81.4(7) .
C46 C45 C47 F32 -161.4(5) .
C48 C45 C47 F32 -42.1(7) .
O4 C45 C48 F34 -43.6(8) .
C46 C45 C48 F34 -164.7(5) .
C47 C45 C48 F34 77.5(6) .
O4 C45 C48 F36 -165.5(5) .
C46 C45 C48 F36 73.4(7) .
C47 C45 C48 F36 -44.4(7) .
O4 C45 C48 F35 75.9(6) .
C46 C45 C48 F35 -45.3(6) .
C47 C45 C48 F35 -163.1(5) .
C97 C97 C98 C99 -179.7(17) 2_656
